data_2219360
loop_
_publ_author_name
'Gao, Bo'

_publ_section_title
;
 (<i>E</i>)-Ethyl
 <i>N</i>'-[1-(2-hydroxyphenyl)ethylidene]hydrazinecarboxylate
;
_journal_coeditor_code HK2507
_journal_issue 9
_journal_name_full 'Acta Crystallographica Section E'
_journal_page_first o1766
_journal_paper_doi 10.1107/S1600536808025191
_journal_volume 64
_journal_year 2008
_chemical_formula_iupac 'C11 H14 N2 O3'
_chemical_formula_moiety 'C11 H14 N2 O3'
_chemical_formula_sum 'C11 H14 N2 O3'
_chemical_formula_weight 222.24
_chemical_name_systematic
;
(<i>E</i>)-Ethyl N'-[1-(2-hydroxyphenyl)ethylidene]hydrazinecarboxylate
;
_space_group_IT_number 14
_symmetry_cell_setting monoclinic
_symmetry_space_group_name_Hall '-P 2ybc'
_symmetry_space_group_name_H-M 'P 1 21/c 1'
_atom_sites_solution_hydrogens geom
_atom_sites_solution_primary direct
_atom_sites_solution_secondary difmap
_audit_creation_method SHELXL-97
_cell_angle_alpha 90.00
_cell_angle_beta 111.584(3)
_cell_angle_gamma 90.00
_cell_formula_units_Z 4
_cell_length_a 8.0841(7)
_cell_length_b 23.052(2)
_cell_length_c 6.6019(6)
_cell_measurement_reflns_used 1018
_cell_measurement_temperature 273(2)
_cell_measurement_theta_max 25.0
_cell_measurement_theta_min 1.8
_cell_volume 1144.03(18)
_computing_cell_refinement 'SAINT (Bruker, 2002)'
_computing_data_collection 'SMART (Bruker, 2002)'
_computing_data_reduction 'SAINT (Bruker, 2002)'
_computing_molecular_graphics 'SHELXTL (Sheldrick, 2008)'
_computing_publication_material 'SHELXTL (Sheldrick, 2008)'
_computing_structure_refinement 'SHELXL97 (Sheldrick, 2008)'
_computing_structure_solution 'SHELXS97 (Sheldrick, 2008)'
_diffrn_ambient_temperature 273(2)
_diffrn_measured_fraction_theta_full 0.999
_diffrn_measured_fraction_theta_max 0.999
_diffrn_measurement_device_type 'Bruker SMART CCD area-detector'
_diffrn_measurement_method '\f and \w'
_diffrn_radiation_monochromator graphite
_diffrn_radiation_source 'fine-focus sealed tube'
_diffrn_radiation_type MoK\a
_diffrn_radiation_wavelength 0.71073
_diffrn_reflns_av_R_equivalents 0.0887
_diffrn_reflns_av_sigmaI/netI 0.0490
_diffrn_reflns_limit_h_max 9
_diffrn_reflns_limit_h_min -9
_diffrn_reflns_limit_k_max 25
_diffrn_reflns_limit_k_min -27
_diffrn_reflns_limit_l_max 7
_diffrn_reflns_limit_l_min -7
_diffrn_reflns_number 12167
_diffrn_reflns_theta_full 25.04
_diffrn_reflns_theta_max 25.04
_diffrn_reflns_theta_min 1.77
_exptl_absorpt_coefficient_mu 0.095
_exptl_absorpt_correction_T_max 0.9805
_exptl_absorpt_correction_T_min 0.9733
_exptl_absorpt_correction_type multi-scan
_exptl_absorpt_process_details '(SADABS; Bruker, 2002)'
_exptl_crystal_colour colourless
_exptl_crystal_density_diffrn 1.290
_exptl_crystal_density_method 'not measured'
_exptl_crystal_description block
_exptl_crystal_F_000 472
_exptl_crystal_size_max 0.28
_exptl_crystal_size_mid 0.24
_exptl_crystal_size_min 0.23
_refine_diff_density_max 0.207
_refine_diff_density_min -0.118
_refine_ls_extinction_coef 0.003(2)
_refine_ls_extinction_expression Fc^*^=kFc[1+0.001xFc^2^\l^3^/sin(2\q)]^-1/4^
_refine_ls_extinction_method 'SHELXL97 (Sheldrick, 2008)'
_refine_ls_goodness_of_fit_ref 1.049
_refine_ls_hydrogen_treatment constr
_refine_ls_matrix_type full
_refine_ls_number_parameters 149
_refine_ls_number_reflns 2018
_refine_ls_number_restraints 0
_refine_ls_restrained_S_all 1.049
_refine_ls_R_factor_all 0.0589
_refine_ls_R_factor_gt 0.0395
_refine_ls_shift/su_max 0.004
_refine_ls_shift/su_mean 0.000
_refine_ls_structure_factor_coef Fsqd
_refine_ls_weighting_details 'calc w=1/[\s^2^(Fo^2^)+(0.0565P)^2^] where P=(Fo^2^+2Fc^2^)/3'
_refine_ls_weighting_scheme calc
_refine_ls_wR_factor_gt 0.1068
_refine_ls_wR_factor_ref 0.1168
_reflns_number_gt 1360
_reflns_number_total 2018
_reflns_threshold_expression I>2\s(I)
_cod_data_source_file hk2507.cif
_cod_data_source_block I
_cod_original_sg_symbol_H-M 'P 21/c'
_cod_database_code 2219360
_cod_database_fobs_code 2219360

loop_
_symmetry_equiv_pos_as_xyz
'x, y, z'
'-x, y+1/2, -z+1/2'
'-x, -y, -z'
'x, -y-1/2, z-1/2'

loop_
_atom_site_type_symbol
_atom_site_label
_atom_site_fract_x
_atom_site_fract_y
_atom_site_fract_z
_atom_site_U_iso_or_equiv
_atom_site_adp_type
_atom_site_calc_flag
_atom_site_refinement_flags
_atom_site_occupancy
O O1 0.48727(18) 0.67615(6) -0.1086(2) 0.0764(4) Uani d . 1
H H1 0.4714 0.6532 -0.0226 0.115 Uiso calc R 1
O O2 0.33133(16) 0.55003(5) 0.4805(2) 0.0700(4) Uani d . 1
O O3 0.30739(14) 0.62476(5) 0.25268(17) 0.0577(4) Uani d . 1
N N1 0.54972(18) 0.58512(6) 0.1300(2) 0.0547(4) Uani d . 1
N N2 0.50506(17) 0.55461(6) 0.2812(2) 0.0575(4) Uani d . 1
H H2A 0.5583 0.5226 0.3333 0.069 Uiso calc R 1
C C1 0.6180(2) 0.65614(8) -0.1721(3) 0.0596(5) Uani d . 1
C C2 0.6542(3) 0.68841(9) -0.3299(3) 0.0758(6) Uani d . 1
H H2 0.5901 0.7221 -0.3849 0.091 Uiso calc R 1
C C3 0.7839(3) 0.67078(11) -0.4046(3) 0.0849(7) Uani d . 1
H H3 0.8064 0.6925 -0.5105 0.102 Uiso calc R 1
C C4 0.8806(3) 0.62129(11) -0.3238(4) 0.0840(6) Uani d . 1
H H4 0.9690 0.6095 -0.3736 0.101 Uiso calc R 1
C C5 0.8453(3) 0.58970(9) -0.1696(3) 0.0704(5) Uani d . 1
H H5 0.9112 0.5562 -0.1166 0.084 Uiso calc R 1
C C6 0.7148(2) 0.60525(7) -0.0876(3) 0.0534(4) Uani d . 1
C C7 0.6823(2) 0.56945(7) 0.0794(3) 0.0524(4) Uani d . 1
C C8 0.7998(2) 0.51833(8) 0.1808(3) 0.0721(6) Uani d . 1
H H8A 0.7986 0.5114 0.3236 0.108 Uiso calc R 1
H H8B 0.9192 0.5264 0.1915 0.108 Uiso calc R 1
H H8C 0.7564 0.4846 0.0918 0.108 Uiso calc R 1
C C9 0.3771(2) 0.57519(7) 0.3476(3) 0.0521(4) Uani d . 1
C C10 0.1786(2) 0.65209(8) 0.3283(3) 0.0606(5) Uani d . 1
H H10A 0.2313 0.6594 0.4837 0.073 Uiso calc R 1
H H10B 0.0760 0.6271 0.3002 0.073 Uiso calc R 1
C C11 0.1244(3) 0.70765(8) 0.2071(3) 0.0771(6) Uani d . 1
H H11A 0.2266 0.7323 0.2384 0.116 Uiso calc R 1
H H11B 0.0374 0.7267 0.2510 0.116 Uiso calc R 1
H H11C 0.0744 0.6999 0.0535 0.116 Uiso calc R 1

loop_
_atom_site_aniso_label
_atom_site_aniso_U_11
_atom_site_aniso_U_22
_atom_site_aniso_U_33
_atom_site_aniso_U_12
_atom_site_aniso_U_13
_atom_site_aniso_U_23
O1 0.0824(9) 0.0654(9) 0.0859(10) 0.0151(7) 0.0364(8) 0.0187(7)
O2 0.0769(8) 0.0633(8) 0.0855(9) 0.0117(6) 0.0484(7) 0.0207(7)
O3 0.0619(7) 0.0571(8) 0.0613(7) 0.0126(6) 0.0310(6) 0.0104(6)
N1 0.0578(8) 0.0550(9) 0.0557(8) 0.0027(6) 0.0262(7) 0.0052(7)
N2 0.0613(8) 0.0538(9) 0.0651(9) 0.0103(7) 0.0323(7) 0.0122(7)
C1 0.0621(10) 0.0590(11) 0.0553(10) -0.0084(9) 0.0188(9) -0.0026(9)
C2 0.0857(14) 0.0681(13) 0.0640(12) -0.0163(11) 0.0163(11) 0.0106(10)
C3 0.1013(16) 0.1014(18) 0.0584(13) -0.0409(14) 0.0370(12) -0.0050(12)
C4 0.0921(15) 0.1005(18) 0.0737(14) -0.0166(14) 0.0471(13) -0.0061(13)
C5 0.0756(12) 0.0776(14) 0.0682(12) -0.0021(10) 0.0385(10) -0.0014(10)
C6 0.0561(10) 0.0547(11) 0.0507(10) -0.0066(8) 0.0211(8) -0.0052(8)
C7 0.0522(9) 0.0510(10) 0.0548(10) 0.0002(8) 0.0207(8) -0.0033(8)
C8 0.0722(12) 0.0655(13) 0.0891(14) 0.0136(10) 0.0420(11) 0.0129(10)
C9 0.0533(9) 0.0509(11) 0.0545(10) 0.0019(8) 0.0227(8) 0.0032(8)
C10 0.0572(10) 0.0685(12) 0.0602(11) 0.0091(8) 0.0266(8) -0.0005(9)
C11 0.0907(14) 0.0644(13) 0.0770(13) 0.0209(11) 0.0319(11) 0.0041(10)

loop_
_atom_type_symbol
_atom_type_description
_atom_type_scat_dispersion_real
_atom_type_scat_dispersion_imag
_atom_type_scat_source
C C 0.0033 0.0016 'International Tables Vol C Tables 4.2.6.8 and 6.1.1.4'
H H 0.0000 0.0000 'International Tables Vol C Tables 4.2.6.8 and 6.1.1.4'
N N 0.0061 0.0033 'International Tables Vol C Tables 4.2.6.8 and 6.1.1.4'
O O 0.0106 0.0060 'International Tables Vol C Tables 4.2.6.8 and 6.1.1.4'

loop_
_geom_angle_atom_site_label_1
_geom_angle_atom_site_label_2
_geom_angle_atom_site_label_3
_geom_angle
C1 O1 H1 109.5
C9 O3 C10 116.40(13)
C7 N1 N2 120.80(14)
C9 N2 N1 119.60(14)
C9 N2 H2A 120.2
N1 N2 H2A 120.2
O1 C1 C2 116.86(18)
O1 C1 C6 123.05(16)
C2 C1 C6 120.09(18)
C3 C2 C1 120.5(2)
C3 C2 H2 119.7
C1 C2 H2 119.7
C2 C3 C4 120.43(19)
C2 C3 H3 119.8
C4 C3 H3 119.8
C5 C4 C3 119.1(2)
C5 C4 H4 120.4
C3 C4 H4 120.4
C4 C5 C6 123.2(2)
C4 C5 H5 118.4
C6 C5 H5 118.4
C5 C6 C1 116.69(16)
C5 C6 C7 120.86(16)
C1 C6 C7 122.45(15)
N1 C7 C6 115.56(14)
N1 C7 C8 123.60(15)
C6 C7 C8 120.84(14)
C7 C8 H8A 109.5
C7 C8 H8B 109.5
H8A C8 H8B 109.5
C7 C8 H8C 109.5
H8A C8 H8C 109.5
H8B C8 H8C 109.5
O2 C9 O3 124.27(15)
O2 C9 N2 122.61(16)
O3 C9 N2 113.11(14)
O3 C10 C11 107.12(14)
O3 C10 H10A 110.3
C11 C10 H10A 110.3
O3 C10 H10B 110.3
C11 C10 H10B 110.3
H10A C10 H10B 108.5
C10 C11 H11A 109.5
C10 C11 H11B 109.5
H11A C11 H11B 109.5
C10 C11 H11C 109.5
H11A C11 H11C 109.5
H11B C11 H11C 109.5

loop_
_geom_bond_atom_site_label_1
_geom_bond_atom_site_label_2
_geom_bond_distance
O1 H1 0.8200
N2 N1 1.3735(18)
N2 H2A 0.8600
C1 O1 1.353(2)
C2 C3 1.374(3)
C2 C1 1.396(3)
C2 H2 0.9300
C3 C4 1.375(3)
C3 H3 0.9300
C4 H4 0.9300
C5 C4 1.365(3)
C5 H5 0.9300
C6 C5 1.398(2)
C6 C1 1.407(2)
C6 C7 1.476(2)
C7 N1 1.286(2)
C7 C8 1.507(2)
C8 H8A 0.9600
C8 H8B 0.9600
C8 H8C 0.9600
C9 O2 1.2168(18)
C9 O3 1.3251(19)
C9 N2 1.350(2)
C10 O3 1.4537(19)
C10 C11 1.488(3)
C10 H10A 0.9700
C10 H10B 0.9700
C11 H11A 0.9600
C11 H11B 0.9600
C11 H11C 0.9600

loop_
_geom_hbond_atom_site_label_D
_geom_hbond_atom_site_label_H
_geom_hbond_atom_site_label_A
_geom_hbond_site_symmetry_A
_geom_hbond_distance_DH
_geom_hbond_distance_HA
_geom_hbond_distance_DA
_geom_hbond_angle_DHA
O1 H1 N1 . 0.82 1.85 2.5604(18) 144.8
N2 H2A O2 3_666 0.86 2.07 2.9175(18) 166.5
C8 H8A N2 . 0.96 2.49 2.825(2) 100.2
C8 H8A O2 3_666 0.96 2.40 3.217(2) 142.2
C11 H11C Cg1 1_655 0.96 3.00 3.748(3) 135.5

loop_
_geom_torsion_atom_site_label_1
_geom_torsion_atom_site_label_2
_geom_torsion_atom_site_label_3
_geom_torsion_atom_site_label_4
_geom_torsion
C9 N2 N1 C7 173.35(15)
C3 C2 C1 O1 -179.43(16)
C3 C2 C1 C6 0.2(3)
C1 C2 C3 C4 -0.4(3)
C2 C3 C4 C5 0.5(3)
C6 C5 C4 C3 -0.3(3)
C5 C6 C1 O1 179.61(16)
C7 C6 C1 O1 -0.4(3)
C5 C6 C1 C2 0.0(2)
C7 C6 C1 C2 179.98(15)
C1 C6 C5 C4 0.0(3)
C7 C6 C5 C4 -179.95(17)
C5 C6 C7 N1 -174.51(15)
C1 C6 C7 N1 5.5(2)
C5 C6 C7 C8 5.6(2)
C1 C6 C7 C8 -174.34(16)
C6 C7 N1 N2 179.08(13)
C8 C7 N1 N2 -1.1(2)
O2 C9 O3 C10 5.1(2)
N2 C9 O3 C10 -175.28(14)
O2 C9 N2 N1 179.74(14)
O3 C9 N2 N1 0.1(2)
C11 C10 O3 C9 177.71(14)

loop_
_cod_related_entry_id
_cod_related_entry_database
_cod_related_entry_code
1 ChemSpider 12667453
